data_7714055
loop_
_publ_author_name
'Gillespie, Angus A.'
'Roemer, Max'
'Jago, David'
'Sobolev, Alexandre N.'
'Nealon, Gareth L.'
'Spackman, Peter R.'
'Moggach, Stephen A.'
'Koutsantonis, George'

_publ_section_title
;
 Functionalised organometallic photoswitches containing dihydropyrene
 units
;
_journal_name_full 'Dalton Transactions'
_journal_paper_doi 10.1039/D3DT02505E
_journal_year 2023
_chemical_absolute_configuration ad
_chemical_formula_moiety 'C75 H90 P2 Ru Si, C H2 Cl2'
_chemical_formula_sum 'C76 H92 Cl2 P2 Ru Si'
_chemical_formula_weight 1267.49
_space_group_crystal_system orthorhombic
_space_group_IT_number 18
_space_group_name_Hall 'P 2 2ab'
_space_group_name_H-M_alt 'P 21 21 2'
_atom_sites_solution_hydrogens geom
_atom_sites_solution_primary dual
_audit_creation_date 2023-06-09
_audit_creation_method
;
Olex2 1.5
(compiled 2023.03.06 svn.rbb2c1857 for OlexSys, GUI svn.r6748)
;
_audit_update_record
;
2023-06-30 deposited with the CCDC.	2023-09-26 downloaded from the CCDC.
;
_cell_angle_alpha 90
_cell_angle_beta 90
_cell_angle_gamma 90
_cell_formula_units_Z 4
_cell_length_a 28.0052(2)
_cell_length_b 27.3628(2)
_cell_length_c 8.73920(10)
_cell_measurement_reflns_used 39443
_cell_measurement_temperature 100.01(10)
_cell_measurement_theta_max 74.8940
_cell_measurement_theta_min 3.1390
_cell_volume 6696.85(10)
_computing_cell_refinement 'CrysAlisPro 1.171.41.103a (Rigaku OD, 2021)'
_computing_data_collection 'CrysAlisPro 1.171.41.103a (Rigaku OD, 2021)'
_computing_data_reduction 'CrysAlisPro 1.171.41.103a (Rigaku OD, 2021)'
_computing_molecular_graphics 'Olex2 1.5 (Dolomanov et al., 2009)'
_computing_publication_material 'Olex2 1.5 (Dolomanov et al., 2009)'
_computing_structure_refinement 'XL  (Sheldrick, 2008)'
_computing_structure_solution 'SHELXT 2018/2 (Sheldrick, 2018)'
_diffrn_ambient_environment N~2~
_diffrn_ambient_temperature 100.01(10)
_diffrn_detector 'Hybrid Pixel Array Detector'
_diffrn_detector_area_resol_mean 10.0000
_diffrn_detector_type HyPix
_diffrn_measured_fraction_theta_full 0.999
_diffrn_measured_fraction_theta_max 0.988
_diffrn_measurement_details
;
List of Runs (angles in degrees, time in seconds):

  # Type    Start    End  Width  t~exp~   \w     \q     \k     \f   Frames
#--------------------------------------------------------------------------
  1  \w     33.00 121.00   0.50    3.50    --   45.98  19.00 -37.00  176
  2  \w   -106.00 -30.00   0.50   15.00    -- -102.37 106.00 117.00  152
  3  \w     30.00 114.00   0.50   15.00    --  102.37-129.00 -58.00  168
  4  \w    -44.00  27.00   0.50    3.50    --  -45.98  37.00 120.00  142
  5  \w     74.00 119.00   0.50    3.50    --   45.98 125.00 150.00   90
  6  \w    -27.00  40.00   0.50    3.50    --   45.98 -37.00  30.00  134
  7  \w    -73.00 -30.00   0.50   15.00    -- -102.37  61.00  30.00   86
  8  \w    -73.00 -30.00   0.50   15.00    -- -102.37  61.00  60.00   86
  9  \w   -177.00 -89.00   0.50   15.00    -- -102.37 -15.00 -60.00  176
 10  \w    -73.00 -30.00   0.50   15.00    -- -102.37  61.00-120.00   86
 11  \w    -73.00 -30.00   0.50   15.00    -- -102.37  61.00 -30.00   86
 12  \w    -73.00 -30.00   0.50   15.00    -- -102.37  61.00 -90.00   86
 13  \w     30.00  69.00   0.50   15.00    --  102.37 -61.00  60.00   78
 14  \w     30.00  69.00   0.50   15.00    --  102.37 -61.00-150.00   78
 15  \w     30.00  69.00   0.50   15.00    --  102.37 -61.00  90.00   78
 16  \w     30.00 103.00   0.50   15.00    --  102.37 -77.00   0.00  146
 17  \w     30.00 105.00   0.50   15.00    --  102.37 -94.00   0.00  150
 18  \w     90.00 178.00   0.50   15.00    --  102.37  19.00 -37.00  176
 19  \w     31.00 118.00   0.50    3.50    --   45.98  57.00-180.00  174
 20  \w     74.00 119.00   0.50    3.50    --   45.98 125.00  90.00   90
 21  \w     23.00 119.00   0.50    3.50    --   45.98  77.00  60.00  192
 22  \w     34.00 119.00   0.50    3.50    --   45.98  37.00  30.00  170
 23  \w   -175.00 -80.00   0.50   15.00    -- -102.37 -77.00 150.00  190
 24  \w   -177.00 -89.00   0.50   15.00    -- -102.37 -15.00  30.00  176
 25  \w   -177.00 -89.00   0.50   15.00    -- -102.37 -15.00-150.00  176
 26  \w   -174.00 -90.00   0.50   15.00    -- -102.37 -45.00  90.00  168
 27  \w   -177.00 -89.00   0.50   15.00    -- -102.37 -15.00 120.00  176
 28  \w   -175.00 -80.00   0.50   15.00    -- -102.37 -77.00  30.00  190
 29  \w   -174.00 -90.00   0.50   15.00    -- -102.37 -45.00 -90.00  168
 30  \w   -174.00 -90.00   0.50   15.00    -- -102.37 -45.00-180.00  168
;
_diffrn_measurement_device 'four-circle diffractometer'
_diffrn_measurement_device_type 'XtaLAB Synergy, Single source at home/near, HyPix'
_diffrn_measurement_method '\w scans'
_diffrn_orient_matrix_type 'CrysAlisPro convention (1999,Acta A55,543-557)'
_diffrn_orient_matrix_UB_11 0.0197336000
_diffrn_orient_matrix_UB_12 0.0520581000
_diffrn_orient_matrix_UB_13 -0.0229414000
_diffrn_orient_matrix_UB_21 0.0495003000
_diffrn_orient_matrix_UB_22 -0.0213644000
_diffrn_orient_matrix_UB_23 -0.0380181000
_diffrn_orient_matrix_UB_31 -0.0136680000
_diffrn_orient_matrix_UB_32 -0.0022266000
_diffrn_orient_matrix_UB_33 -0.1705378000
_diffrn_radiation_monochromator mirror
_diffrn_radiation_probe x-ray
_diffrn_radiation_type 'Cu K\a'
_diffrn_radiation_wavelength 1.54184
_diffrn_reflns_av_R_equivalents 0.0906
_diffrn_reflns_av_unetI/netI 0.0463
_diffrn_reflns_Laue_measured_fraction_full 0.999
_diffrn_reflns_Laue_measured_fraction_max 0.988
_diffrn_reflns_limit_h_max 34
_diffrn_reflns_limit_h_min -35
_diffrn_reflns_limit_k_max 34
_diffrn_reflns_limit_k_min -34
_diffrn_reflns_limit_l_max 9
_diffrn_reflns_limit_l_min -10
_diffrn_reflns_number 100784
_diffrn_reflns_point_group_measured_fraction_full 0.999
_diffrn_reflns_point_group_measured_fraction_max 0.976
_diffrn_reflns_theta_full 67.684
_diffrn_reflns_theta_max 75.517
_diffrn_reflns_theta_min 3.156
_diffrn_source 'micro-focus sealed X-ray tube'
_diffrn_source_type 'PhotonJet (Cu) X-ray Source'
_exptl_absorpt_coefficient_mu 3.560
_exptl_absorpt_correction_T_max 1.00000
_exptl_absorpt_correction_T_min 0.58141
_exptl_absorpt_correction_type multi-scan
_exptl_absorpt_process_details
;
CrysAlisPro 1.171.41.103a (Rigaku Oxford Diffraction, 2021)
Empirical absorption correction using spherical harmonics,
implemented in SCALE3 ABSPACK scaling algorithm.
;
_exptl_crystal_colour 'clear dark purple'
_exptl_crystal_density_diffrn 1.257
_exptl_crystal_description block
_exptl_crystal_F_000 2680
_exptl_crystal_size_max 0.09
_exptl_crystal_size_mid 0.06
_exptl_crystal_size_min 0.05
_refine_diff_density_max 1.002
_refine_diff_density_min -0.855
_refine_diff_density_rms 0.069
_refine_ls_abs_structure_details
;
 Flack x determined using 5231 quotients [(I+)-(I-)]/[(I+)+(I-)]
 (Parsons, Flack and Wagner, Acta Cryst. B69 (2013) 249-259).
;
_refine_ls_abs_structure_Flack -0.006(3)
_refine_ls_extinction_method none
_refine_ls_goodness_of_fit_ref 1.042
_refine_ls_hydrogen_treatment constr
_refine_ls_matrix_type full
_refine_ls_number_parameters 761
_refine_ls_number_reflns 13538
_refine_ls_number_restraints 7
_refine_ls_restrained_S_all 1.042
_refine_ls_R_factor_all 0.0438
_refine_ls_R_factor_gt 0.0410
_refine_ls_shift/su_max 0.002
_refine_ls_shift/su_mean 0.000
_refine_ls_structure_factor_coef Fsqd
_refine_ls_weighting_details 'w=1/[\s^2^(Fo^2^)+(0.0266P)^2^+9.1966P] where P=(Fo^2^+2Fc^2^)/3'
_refine_ls_weighting_scheme calc
_refine_ls_wR_factor_gt 0.0890
_refine_ls_wR_factor_ref 0.0901
_reflns_Friedel_coverage 0.782
_reflns_Friedel_fraction_full 0.998
_reflns_Friedel_fraction_max 0.962
_reflns_number_gt 12993
_reflns_number_total 13538
_reflns_threshold_expression 'I > 2\s(I)'
_cod_data_source_file d3dt02505e2.cif
_cod_data_source_block gk604_auto
_cod_database_code 7714055
_shelx_shelxl_version_number 2018/3
_chemical_oxdiff_formula 'C75 H90 P2 Ru1 Si1'
_chemical_oxdiff_usercomment 'Angus for George'
_shelx_space_group_comment
;
The symmetry employed for this shelxl refinement is uniquely defined
by the following loop, which should always be used as a source of
symmetry information in preference to the above space-group names.
They are only intended as comments.
;
_shelx_estimated_absorpt_t_max 0.842
_shelx_estimated_absorpt_t_min 0.740
_olex2_refinement_description
;
1. Fixed Uiso
 At 1.2 times of:
  All C(H) groups, All C(H,H) groups
 At 1.5 times of:
  All C(H,H,H) groups
2. Restrained distances
 C029-C028 \\sim C2-C0 \\sim C024-C022 \\sim C3-C1
 with sigma of 0.02
 C028-C024 \\sim C3-C2
 with sigma of 0.02
3. Uiso/Uaniso restraints and constraints
Uanis(C029) = Uanis(C0) = Uanis(C1) = Uanis(C022)
Uanis(C3) = Uanis(C028) = Uanis(C2) = Uanis(C024)
4. Others
 Sof(C022)=Sof(H02A)=Sof(H02B)=Sof(H02C)=Sof(C024)=Sof(C028)=Sof(C029)=
 Sof(H02P)=Sof(H02Q)=Sof(H02R)=1-FVAR(1)
 Sof(C0)=Sof(H0A)=Sof(H0B)=Sof(H0C)=Sof(C1)=Sof(H1A)=Sof(H1B)=Sof(H1C)=Sof(C2)=
 Sof(C3)=FVAR(1)
5.a Ternary CH refined with riding coordinates:
 C011(H011), C01M(H01T), C01Z(H8)
5.b Secondary CH2 refined with riding coordinates:
 C00T(H00H,H00J), C019(H01A,H01B), C02A(H02S,H02T)
5.c Aromatic/amide H refined with riding coordinates:
 C007(H007), C00A(H00A), C00D(H00D), C00E(H00E), C00F(H00F), C00I(H00I),
 C00K(H00K), C00N(H00N), C00Q(H00Q), C00U(H00U), C00Y(H00Y), C013(H013),
 C016(H016), C017(H017), C018(H018), C01A(H01C), C01C(H01G), C01I(H01Q),
 C01J(H01R), C01K(H01S), C01R(H01), C01U(H3), C01V(H4), C01W(H5), C020(H020),
 C021(H021)
5.d Idealised Me refined as rotating group:
 C00M(H00B,H00C,H00G), C00V(H00L,H00M,H00O), C01B(H01D,H01E,H01F), C01E(H01H,
 H01I,H01J), C01F(H01K,H01L,H01M), C01G(H01N,H01O,H01P), C01O(H01U,H01V,H01W),
 C01P(H01X,H01Y,H), C01Q(H01Z,HA,HB), C01S(H1,HC,HD), C01T(H2,HE,HF), C01X(H6,
 HG,HH), C01Y(H7,HI,HJ), C022(H02A,H02B,H02C), C023(H02D,H02E,H02F), C025(H02G,
 H02H,H02I), C026(H02J,H02K,H02L), C027(H02M,H02N,H02O), C029(H02P,H02Q,H02R),
 C0(H0A,H0B,H0C), C1(H1A,H1B,H1C)
;
_olex2_submission_special_instructions 'No special instructions were received'
_oxdiff_exptl_absorpt_empirical_details
;
Empirical correction (ABSPACK) includes:
- Absorption correction using spherical harmonics
- Frame scaling
;
_oxdiff_exptl_absorpt_empirical_full_max 1.982
_oxdiff_exptl_absorpt_empirical_full_min 0.632

loop_
_space_group_symop_operation_xyz
'x, y, z'
'-x, -y, z'
'-x+1/2, y+1/2, -z'
'x+1/2, -y+1/2, -z'

loop_
_atom_site_label
_atom_site_type_symbol
_atom_site_fract_x
_atom_site_fract_y
_atom_site_fract_z
_atom_site_U_iso_or_equiv
_atom_site_adp_type
_atom_site_occupancy
_atom_site_site_symmetry_order
_atom_site_calc_flag
_atom_site_refinement_flags_posn
_atom_site_refinement_flags_adp
_atom_site_refinement_flags_occupancy
_atom_site_disorder_assembly
_atom_site_disorder_group
Ru01 Ru 0.73059(2) 0.50551(2) 0.78237(4) 0.01427(8) Uani 1 1 d . . . . .
P002 P 0.70354(4) 0.56411(4) 0.62028(13) 0.0162(2) Uani 1 1 d . . . . .
P003 P 0.78019(4) 0.48665(4) 0.58618(13) 0.0185(2) Uani 1 1 d . . . . .
Si04 Si 0.49070(5) 0.13506(5) -0.05747(17) 0.0278(3) Uani 1 1 d . . . . .
Cl05 Cl 0.38343(8) 0.28515(8) 0.2195(3) 0.0860(7) Uani 1 1 d . . . . .
Cl Cl 0.42607(11) 0.25074(16) 0.5022(4) 0.1298(15) Uani 1 1 d . . . . .
C007 C 0.60855(15) 0.53132(17) 0.6281(6) 0.0198(9) Uani 1 1 d . . . . .
H007 H 0.619069 0.510505 0.708330 0.024 Uiso 1 1 calc R U . . .
C008 C 0.58169(15) 0.38212(15) 0.3034(5) 0.0184(9) Uani 1 1 d . . . . .
C009 C 0.64067(16) 0.56293(16) 0.5577(5) 0.0191(9) Uani 1 1 d . . . . .
C00A C 0.55206(15) 0.40012(17) 0.1886(5) 0.0202(10) Uani 1 1 d . . . . .
H00A H 0.548383 0.434510 0.179261 0.024 Uiso 1 1 calc R U . . .
C00B C 0.56046(17) 0.29695(17) 0.2108(7) 0.0276(10) Uani 1 1 d . . . . .
C00C C 0.56571(17) 0.24560(16) 0.2298(6) 0.0264(10) Uani 1 1 d . . . . .
C00D C 0.56125(17) 0.53010(19) 0.5815(7) 0.0287(11) Uani 1 1 d . . . . .
H00D H 0.539692 0.507951 0.628858 0.034 Uiso 1 1 calc R U . . .
C00E C 0.54507(18) 0.5608(2) 0.4667(6) 0.0303(12) Uani 1 1 d . . . . .
H00E H 0.512740 0.559404 0.434158 0.036 Uiso 1 1 calc R U . . .
C00F C 0.8986(2) 0.5722(2) 0.6658(6) 0.0338(12) Uani 1 1 d . . . . .
H00F H 0.906311 0.599182 0.729383 0.041 Uiso 1 1 calc R U . . .
C00G C 0.77748(14) 0.49499(18) 0.9913(5) 0.0204(9) Uani 1 1 d . . . . .
C00H C 0.63865(16) 0.39223(16) 0.5162(5) 0.0181(9) Uani 1 1 d . . . . .
C00I C 0.53178(18) 0.31870(19) 0.1006(6) 0.0268(11) Uani 1 1 d . . . . .
H00I H 0.514476 0.298246 0.032490 0.032 Uiso 1 1 calc R U . . .
C00J C 0.66663(16) 0.42522(16) 0.6038(5) 0.0187(9) Uani 1 1 d . . . . .
C00K C 0.60715(16) 0.41112(16) 0.4046(6) 0.0192(9) Uani 1 1 d . . . . .
H00K H 0.603229 0.445553 0.398549 0.023 Uiso 1 1 calc R U . . .
C00L C 0.69078(16) 0.45624(15) 0.6714(5) 0.0165(9) Uani 1 1 d . . . . .
C00M C 0.53706(19) 0.4149(2) -0.1593(6) 0.0307(11) Uani 1 1 d . . . . .
H00B H 0.554010 0.441466 -0.107356 0.046 Uiso 1 1 calc R U . . .
H00C H 0.520794 0.427751 -0.250042 0.046 Uiso 1 1 calc R U . . .
H00G H 0.559956 0.389676 -0.190275 0.046 Uiso 1 1 calc R U . . .
C00N C 0.65100(18) 0.23753(17) 0.5570(6) 0.0254(10) Uani 1 1 d . . . . .
H00N H 0.654396 0.203106 0.566191 0.031 Uiso 1 1 calc R U . . .
C00O C 0.73858(17) 0.46066(16) 0.9927(5) 0.0213(10) Uani 1 1 d . . . . .
C00P C 0.64241(17) 0.34060(16) 0.5347(6) 0.0212(9) Uani 1 1 d . . . . .
C00Q C 0.67220(17) 0.31902(16) 0.6397(6) 0.0224(10) Uani 1 1 d . . . . .
H00Q H 0.690890 0.339543 0.703713 0.027 Uiso 1 1 calc R U . . .
C00R C 0.84093(16) 0.51271(17) 0.5769(5) 0.0222(9) Uani 1 1 d . . . . .
C00S C 0.52718(16) 0.36964(18) 0.0851(6) 0.0244(10) Uani 1 1 d . . . . .
C00T C 0.73688(17) 0.56214(18) 0.4374(5) 0.0230(9) Uani 1 1 d . . . . .
H00H H 0.716177 0.573502 0.352806 0.028 Uiso 1 1 calc R U . . .
H00J H 0.765013 0.583969 0.443146 0.028 Uiso 1 1 calc R U . . .
C00U C 0.85296(17) 0.55197(18) 0.6698(6) 0.0243(10) Uani 1 1 d . . . . .
H00U H 0.829704 0.565267 0.737073 0.029 Uiso 1 1 calc R U . . .
C00V C 0.6733(2) 0.2169(2) 0.8939(7) 0.0345(12) Uani 1 1 d . . . . .
H00L H 0.692000 0.203019 0.978041 0.052 Uiso 1 1 calc R U . . .
H00M H 0.656695 0.190589 0.839410 0.052 Uiso 1 1 calc R U . . .
H00O H 0.649755 0.239942 0.935120 0.052 Uiso 1 1 calc R U . . .
C00W C 0.5394(2) 0.21277(18) 0.1332(6) 0.0296(11) Uani 1 1 d . . . . .
C00X C 0.69552(16) 0.4880(2) 1.0049(5) 0.0256(11) Uani 1 1 d . . . . .
C00Y C 0.5957(2) 0.22666(18) 0.3415(6) 0.0297(11) Uani 1 1 d . . . . .
H00Y H 0.599208 0.192185 0.347872 0.036 Uiso 1 1 calc R U . . .
C00Z C 0.75751(15) 0.54272(17) 0.9981(5) 0.0169(9) Uani 1 1 d . . . . .
C010 C 0.5000(2) 0.39254(18) -0.0497(5) 0.0266(10) Uani 1 1 d . . . . .
C011 C 0.5364(2) 0.1155(2) -0.2050(8) 0.0382(13) Uani 1 1 d . . . . .
H011 H 0.522284 0.088025 -0.265173 0.046 Uiso 1 1 calc R U . . .
C012 C 0.70677(18) 0.24386(15) 0.7826(7) 0.0272(10) Uani 1 1 d . . . . .
C013 C 0.7529(2) 0.6516(2) 0.6775(6) 0.0327(12) Uani 1 1 d . . . . .
H013 H 0.780609 0.634211 0.646816 0.039 Uiso 1 1 calc R U . . .
C014 C 0.79253(17) 0.42222(18) 0.5476(6) 0.0244(10) Uani 1 1 d . . . . .
C015 C 0.70855(18) 0.62880(17) 0.6765(5) 0.0248(10) Uani 1 1 d . . . . .
C016 C 0.93252(19) 0.5525(2) 0.5684(7) 0.0382(13) Uani 1 1 d . . . . .
H016 H 0.963924 0.565674 0.566940 0.046 Uiso 1 1 calc R U . . .
C017 C 0.87525(17) 0.4937(2) 0.4776(6) 0.0311(11) Uani 1 1 d . . . . .
H017 H 0.867434 0.466882 0.413103 0.037 Uiso 1 1 calc R U . . .
C018 C 0.92090(19) 0.5138(2) 0.4729(7) 0.0390(13) Uani 1 1 d . . . . .
H018 H 0.944071 0.500960 0.404373 0.047 Uiso 1 1 calc R U . . .
C019 C 0.75301(16) 0.50970(19) 0.4075(5) 0.0247(9) Uani 1 1 d . . . . .
H01A H 0.776614 0.508889 0.323182 0.030 Uiso 1 1 calc R U . . .
H01B H 0.725366 0.489165 0.378272 0.030 Uiso 1 1 calc R U . . .
C01A C 0.62436(18) 0.59486(19) 0.4437(6) 0.0260(10) Uani 1 1 d . . . . .
H01C H 0.645837 0.617148 0.396663 0.031 Uiso 1 1 calc R U . . .
C01B C 0.7359(2) 0.28139(19) 0.8721(6) 0.0351(12) Uani 1 1 d . . . . .
H01D H 0.714271 0.302861 0.929113 0.053 Uiso 1 1 calc R U . . .
H01E H 0.755012 0.300944 0.800847 0.053 Uiso 1 1 calc R U . . .
H01F H 0.757119 0.264449 0.943784 0.053 Uiso 1 1 calc R U . . .
C01C C 0.57655(19) 0.5938(2) 0.3994(6) 0.0311(11) Uani 1 1 d . . . . .
H01G H 0.565405 0.615700 0.322956 0.037 Uiso 1 1 calc R U . . .
C01D C 0.70663(17) 0.53812(19) 1.0066(5) 0.0228(10) Uani 1 1 d . . . . .
C01E C 0.4706(2) 0.3547(2) -0.1397(7) 0.0415(15) Uani 1 1 d . . . . .
H01H H 0.491881 0.329068 -0.178376 0.062 Uiso 1 1 calc R U . . .
H01I H 0.454714 0.370827 -0.225835 0.062 Uiso 1 1 calc R U . . .
H01J H 0.446610 0.340133 -0.072138 0.062 Uiso 1 1 calc R U . . .
C01F C 0.82896(18) 0.4824(2) 1.0040(6) 0.0313(12) Uani 1 1 d . . . . .
H01K H 0.833982 0.448774 0.969367 0.047 Uiso 1 1 calc R U . . .
H01L H 0.839136 0.485517 1.110878 0.047 Uiso 1 1 calc R U . . .
H01M H 0.847710 0.504775 0.940167 0.047 Uiso 1 1 calc R U . . .
C01G C 0.74222(19) 0.20683(19) 0.7118(7) 0.0363(12) Uani 1 1 d . . . . .
H01N H 0.762619 0.193318 0.792502 0.054 Uiso 1 1 calc R U . . .
H01O H 0.762102 0.223409 0.635487 0.054 Uiso 1 1 calc R U . . .
H01P H 0.724403 0.180317 0.662586 0.054 Uiso 1 1 calc R U . . .
C01H C 0.62092(18) 0.25553(17) 0.4443(6) 0.0257(10) Uani 1 1 d . . . . .
C01I C 0.7564(3) 0.7006(2) 0.7243(7) 0.0501(18) Uani 1 1 d . . . . .
H01Q H 0.786550 0.716451 0.723812 0.060 Uiso 1 1 calc R U . . .
C01J C 0.8325(2) 0.3475(2) 0.6212(7) 0.0363(13) Uani 1 1 d . . . . .
H01R H 0.854219 0.330814 0.686159 0.044 Uiso 1 1 calc R U . . .
C01K C 0.6689(2) 0.65525(19) 0.7247(7) 0.0369(12) Uani 1 1 d . . . . .
H01S H 0.638463 0.639984 0.725370 0.044 Uiso 1 1 calc R U . . .
C01L C 0.67654(18) 0.26724(17) 0.6576(6) 0.0250(10) Uani 1 1 d . . . . .
C01M C 0.4358(2) 0.1585(2) -0.1574(8) 0.0452(15) Uani 1 1 d . . . . .
H01T H 0.445328 0.189536 -0.209456 0.054 Uiso 1 1 calc R U . . .
C01N C 0.51774(19) 0.18442(19) 0.0555(6) 0.0298(11) Uani 1 1 d . . . . .
C01O C 0.67157(19) 0.5787(2) 1.0328(6) 0.0338(13) Uani 1 1 d . . . . .
H01U H 0.686118 0.609888 1.003728 0.051 Uiso 1 1 calc R U . . .
H01V H 0.662706 0.579601 1.141249 0.051 Uiso 1 1 calc R U . . .
H01W H 0.642984 0.573012 0.970622 0.051 Uiso 1 1 calc R U . . .
C01P C 0.7428(2) 0.40568(19) 0.9960(6) 0.0367(13) Uani 1 1 d . . . . .
H01X H 0.716191 0.391232 0.938754 0.055 Uiso 1 1 calc R U . . .
H01Y H 0.741732 0.394275 1.102288 0.055 Uiso 1 1 calc R U . . .
H H 0.773065 0.395823 0.949225 0.055 Uiso 1 1 calc R U . . .
C01Q C 0.64672(19) 0.4654(3) 1.0242(7) 0.0409(15) Uani 1 1 d . . . . .
H01Z H 0.622173 0.490411 1.007673 0.061 Uiso 1 1 calc R U . . .
HA H 0.643682 0.452205 1.127974 0.061 Uiso 1 1 calc R U . . .
HB H 0.642618 0.439045 0.949581 0.061 Uiso 1 1 calc R U . . .
C01R C 0.8239(2) 0.39754(19) 0.6418(6) 0.0332(12) Uani 1 1 d . . . . .
H01 H 0.839862 0.414643 0.721350 0.040 Uiso 1 1 calc R U . . .
C01S C 0.78405(19) 0.58946(19) 1.0254(6) 0.0299(11) Uani 1 1 d . . . . .
H1 H 0.816649 0.586420 0.985812 0.045 Uiso 1 1 calc R U . . .
HC H 0.785150 0.596233 1.135480 0.045 Uiso 1 1 calc R U . . .
HD H 0.767697 0.616307 0.972831 0.045 Uiso 1 1 calc R U . . .
C01T C 0.4663(2) 0.4328(3) 0.0073(7) 0.0450(16) Uani 1 1 d . . . . .
H2 H 0.442733 0.418685 0.077251 0.067 Uiso 1 1 calc R U . . .
HE H 0.449908 0.447682 -0.080107 0.067 Uiso 1 1 calc R U . . .
HF H 0.484849 0.457881 0.061230 0.067 Uiso 1 1 calc R U . . .
C01U C 0.8094(2) 0.3229(2) 0.5074(7) 0.0391(14) Uani 1 1 d . . . . .
H3 H 0.815065 0.289005 0.492714 0.047 Uiso 1 1 calc R U . . .
C01V C 0.7696(3) 0.3962(2) 0.4347(8) 0.0493(16) Uani 1 1 d . . . . .
H4 H 0.747459 0.412362 0.369533 0.059 Uiso 1 1 calc R U . . .
C01W C 0.7169(3) 0.7256(2) 0.7701(7) 0.0520(19) Uani 1 1 d . . . . .
H5 H 0.719788 0.758771 0.801327 0.062 Uiso 1 1 calc R U . . .
C01X C 0.5471(3) 0.1569(3) -0.3158(8) 0.0543(18) Uani 1 1 d . . . . .
H6 H 0.517848 0.165619 -0.371179 0.081 Uiso 1 1 calc R U . . .
HG H 0.571503 0.146313 -0.388938 0.081 Uiso 1 1 calc R U . . .
HH H 0.558670 0.185339 -0.258896 0.081 Uiso 1 1 calc R U . . .
C01Y C 0.5825(2) 0.0968(2) -0.1316(8) 0.0448(15) Uani 1 1 d . . . . .
H7 H 0.597067 0.122984 -0.071013 0.067 Uiso 1 1 calc R U . . .
HI H 0.604733 0.086443 -0.211868 0.067 Uiso 1 1 calc R U . . .
HJ H 0.575178 0.068993 -0.064972 0.067 Uiso 1 1 calc R U . . .
C01Z C 0.4794(2) 0.0841(2) 0.0862(9) 0.0430(15) Uani 1 1 d . . . . .
H8 H 0.511577 0.071082 0.114889 0.052 Uiso 1 1 calc R U . . .
C020 C 0.7782(3) 0.3470(2) 0.4148(9) 0.059(2) Uani 1 1 d . . . . .
H020 H 0.762184 0.329738 0.335708 0.071 Uiso 1 1 calc R U . . .
C021 C 0.6730(3) 0.7034(2) 0.7717(8) 0.0502(16) Uani 1 1 d . . . . .
H021 H 0.645560 0.720868 0.804842 0.060 Uiso 1 1 calc R U . . .
C022 C 0.6447(3) 0.3273(3) 0.1988(10) 0.0245(11) Uani 0.644(5) 1 d D . P A 1
H02A H 0.638592 0.340550 0.096486 0.037 Uiso 0.644(5) 1 calc R U P A 1
H02B H 0.656281 0.293619 0.189913 0.037 Uiso 0.644(5) 1 calc R U P A 1
H02C H 0.668849 0.347305 0.250385 0.037 Uiso 0.644(5) 1 calc R U P A 1
C023 C 0.4565(3) 0.1015(3) 0.2345(11) 0.070(3) Uani 1 1 d . . . . .
H02D H 0.475713 0.127975 0.278462 0.105 Uiso 1 1 calc R U . . .
H02E H 0.454902 0.074282 0.307150 0.105 Uiso 1 1 calc R U . . .
H02F H 0.424211 0.113485 0.213376 0.105 Uiso 1 1 calc R U . . .
C024 C 0.5974(2) 0.3280(2) 0.2941(9) 0.0185(10) Uani 0.644(5) 1 d D . P A 1
C025 C 0.4183(3) 0.1237(3) -0.2841(10) 0.068(2) Uani 1 1 d . . . . .
H02G H 0.413218 0.091019 -0.240909 0.102 Uiso 1 1 calc R U . . .
H02H H 0.442333 0.121878 -0.365380 0.102 Uiso 1 1 calc R U . . .
H02I H 0.388211 0.135947 -0.326484 0.102 Uiso 1 1 calc R U . . .
C026 C 0.3933(3) 0.1715(3) -0.0509(10) 0.060(2) Uani 1 1 d . . . . .
H02J H 0.367040 0.184690 -0.112148 0.090 Uiso 1 1 calc R U . . .
H02K H 0.403593 0.195922 0.024144 0.090 Uiso 1 1 calc R U . . .
H02L H 0.382588 0.141969 0.002564 0.090 Uiso 1 1 calc R U . . .
C027 C 0.4524(3) 0.0416(3) 0.0145(13) 0.075(3) Uani 1 1 d . . . . .
H02M H 0.419590 0.051727 -0.008452 0.112 Uiso 1 1 calc R U . . .
H02N H 0.451786 0.014018 0.086147 0.112 Uiso 1 1 calc R U . . .
H02O H 0.468337 0.031591 -0.080264 0.112 Uiso 1 1 calc R U . . .
C028 C 0.6052(3) 0.3084(3) 0.4557(8) 0.0185(10) Uani 0.644(5) 1 d D . P A 1
C029 C 0.5580(3) 0.3092(3) 0.5500(9) 0.0245(11) Uani 0.644(5) 1 d D . P A 1
H02P H 0.564396 0.297747 0.654228 0.037 Uiso 0.644(5) 1 calc R U P A 1
H02Q H 0.534483 0.287744 0.501377 0.037 Uiso 0.644(5) 1 calc R U P A 1
H02R H 0.545546 0.342644 0.553616 0.037 Uiso 0.644(5) 1 calc R U P A 1
C02A C 0.4355(3) 0.2648(3) 0.3163(11) 0.074(3) Uani 1 1 d . . . . .
H02S H 0.448091 0.235628 0.263142 0.089 Uiso 1 1 calc R U . . .
H02T H 0.460079 0.290726 0.310321 0.089 Uiso 1 1 calc R U . . .
C0 C 0.5402(5) 0.3261(5) 0.4848(17) 0.0245(11) Uani 0.356(5) 1 d D . P A 2
H0A H 0.553856 0.342081 0.575215 0.037 Uiso 0.356(5) 1 calc R U P A 2
H0B H 0.533648 0.291745 0.508125 0.037 Uiso 0.356(5) 1 calc R U P A 2
H0C H 0.510459 0.342549 0.456088 0.037 Uiso 0.356(5) 1 calc R U P A 2
C1 C 0.6619(5) 0.3138(5) 0.2595(16) 0.0245(11) Uani 0.356(5) 1 d D . P A 2
H1A H 0.668061 0.348210 0.235595 0.037 Uiso 0.356(5) 1 calc R U P A 2
H1B H 0.648881 0.297379 0.169064 0.037 Uiso 0.356(5) 1 calc R U P A 2
H1C H 0.691869 0.297928 0.289702 0.037 Uiso 0.356(5) 1 calc R U P A 2
C2 C 0.5761(4) 0.3293(5) 0.3509(14) 0.0185(10) Uani 0.356(5) 1 d D . P A 2
C3 C 0.6253(4) 0.3103(5) 0.3938(15) 0.0185(10) Uani 0.356(5) 1 d D . P A 2

loop_
_atom_site_aniso_label
_atom_site_aniso_U_11
_atom_site_aniso_U_22
_atom_site_aniso_U_33
_atom_site_aniso_U_23
_atom_site_aniso_U_13
_atom_site_aniso_U_12
Ru01 0.01533(13) 0.01533(13) 0.01216(13) 0.00068(12) -0.00152(12) -0.00294(11)
P002 0.0188(5) 0.0189(5) 0.0108(5) 0.0006(4) -0.0005(4) -0.0019(4)
P003 0.0187(5) 0.0223(5) 0.0146(5) -0.0021(4) 0.0003(4) 0.0005(4)
Si04 0.0261(8) 0.0252(7) 0.0323(7) -0.0054(6) -0.0091(5) -0.0052(5)
Cl05 0.0701(12) 0.0799(13) 0.1080(18) -0.0350(14) -0.0251(13) 0.0133(10)
Cl 0.0895(18) 0.215(4) 0.0845(19) 0.045(2) -0.0060(15) -0.075(2)
C007 0.018(2) 0.021(2) 0.020(2) -0.0008(18) -0.0012(18) 0.0037(17)
C008 0.019(2) 0.020(2) 0.016(2) 0.0040(18) 0.0013(18) -0.0024(16)
C009 0.022(2) 0.022(2) 0.014(2) -0.0040(17) 0.0008(18) 0.0015(17)
C00A 0.019(2) 0.024(2) 0.018(3) -0.0002(18) -0.0026(18) -0.0019(17)
C00B 0.033(2) 0.025(2) 0.024(2) -0.002(2) -0.006(2) -0.0096(18)
C00C 0.032(2) 0.024(2) 0.023(3) -0.002(2) -0.001(2) -0.0060(18)
C00D 0.020(2) 0.030(2) 0.036(3) -0.006(2) 0.003(2) -0.0013(19)
C00E 0.020(2) 0.048(3) 0.023(3) -0.004(2) -0.005(2) 0.009(2)
C00F 0.036(3) 0.035(3) 0.030(3) 0.005(2) -0.002(2) -0.007(2)
C00G 0.018(2) 0.028(2) 0.015(2) -0.0049(19) -0.0036(15) -0.0031(19)
C00H 0.021(2) 0.017(2) 0.017(2) -0.0019(17) -0.0044(18) -0.0032(16)
C00I 0.028(2) 0.032(3) 0.020(3) 0.000(2) -0.009(2) -0.010(2)
C00J 0.022(2) 0.020(2) 0.015(2) 0.0018(18) -0.0019(18) -0.0025(17)
C00K 0.021(2) 0.016(2) 0.020(2) -0.0037(18) -0.0036(19) 0.0020(16)
C00L 0.024(2) 0.0167(19) 0.008(2) 0.0014(15) 0.0010(16) 0.0013(17)
C00M 0.031(3) 0.040(3) 0.022(3) 0.004(2) -0.004(2) -0.002(2)
C00N 0.036(3) 0.017(2) 0.024(3) -0.0001(19) -0.004(2) -0.0017(19)
C00O 0.032(3) 0.024(2) 0.007(2) 0.0027(16) -0.0007(19) -0.0032(19)
C00P 0.025(2) 0.017(2) 0.021(2) -0.0031(18) -0.0070(19) 0.0003(17)
C00Q 0.029(2) 0.017(2) 0.021(3) -0.0030(18) -0.0069(19) -0.0046(18)
C00R 0.027(2) 0.023(2) 0.016(2) 0.0020(18) -0.0020(18) 0.0007(18)
C00S 0.020(2) 0.030(2) 0.024(3) 0.003(2) -0.0050(19) -0.0053(18)
C00T 0.022(2) 0.032(2) 0.015(2) 0.0041(18) 0.0013(18) 0.0007(19)
C00U 0.021(2) 0.033(3) 0.019(2) 0.0040(19) 0.0020(18) -0.0010(19)
C00V 0.046(3) 0.031(3) 0.026(3) 0.001(2) -0.006(2) -0.003(2)
C00W 0.042(3) 0.024(2) 0.023(3) 0.001(2) -0.008(2) -0.006(2)
C00X 0.021(2) 0.044(3) 0.012(2) 0.005(2) -0.0016(17) -0.012(2)
C00Y 0.041(3) 0.020(2) 0.028(3) -0.002(2) -0.007(2) -0.006(2)
C00Z 0.018(2) 0.023(2) 0.010(2) -0.0025(17) -0.0040(16) -0.0030(16)
C010 0.023(2) 0.035(3) 0.022(2) 0.004(2) -0.007(2) -0.006(2)
C011 0.036(3) 0.040(3) 0.038(3) -0.015(3) -0.002(3) -0.004(2)
C012 0.040(3) 0.019(2) 0.022(2) 0.004(2) -0.011(2) 0.0013(18)
C013 0.043(3) 0.031(3) 0.024(3) 0.007(2) -0.010(2) -0.015(2)
C014 0.024(2) 0.031(3) 0.019(2) -0.003(2) 0.0018(19) -0.0022(19)
C015 0.037(3) 0.022(2) 0.016(2) 0.0049(17) -0.0060(19) -0.0054(19)
C016 0.024(3) 0.048(3) 0.042(3) 0.012(3) 0.005(2) -0.007(2)
C017 0.031(2) 0.036(3) 0.025(2) 0.001(2) 0.007(2) 0.004(2)
C018 0.028(2) 0.051(4) 0.038(3) 0.008(3) 0.010(2) 0.003(2)
C019 0.025(2) 0.032(2) 0.017(2) -0.001(2) -0.0002(17) 0.0014(19)
C01A 0.026(2) 0.033(3) 0.020(3) 0.002(2) 0.000(2) 0.007(2)
C01B 0.047(3) 0.029(2) 0.030(3) 0.006(2) -0.017(3) -0.001(2)
C01C 0.031(3) 0.043(3) 0.019(3) 0.002(2) -0.004(2) 0.010(2)
C01D 0.021(2) 0.039(3) 0.009(2) -0.006(2) 0.0015(18) 0.005(2)
C01E 0.036(3) 0.053(4) 0.036(3) 0.013(3) -0.019(3) -0.015(3)
C01F 0.026(2) 0.043(3) 0.025(3) 0.000(2) -0.005(2) 0.007(2)
C01G 0.042(3) 0.034(2) 0.032(3) 0.002(3) -0.009(3) 0.008(2)
C01H 0.031(2) 0.019(2) 0.027(3) -0.0017(19) -0.005(2) -0.0001(19)
C01I 0.089(5) 0.037(3) 0.025(3) 0.008(3) -0.019(3) -0.033(3)
C01J 0.048(3) 0.029(3) 0.032(3) -0.004(2) -0.004(3) 0.007(2)
C01K 0.050(3) 0.029(2) 0.032(3) -0.009(3) -0.002(3) 0.000(2)
C01L 0.032(2) 0.020(2) 0.024(3) 0.0009(19) -0.008(2) 0.0014(19)
C01M 0.044(3) 0.045(3) 0.047(4) -0.010(3) -0.020(3) 0.001(3)
C01N 0.037(3) 0.025(2) 0.027(3) -0.003(2) -0.009(2) -0.006(2)
C01O 0.032(3) 0.057(4) 0.013(2) -0.003(2) 0.001(2) 0.016(3)
C01P 0.061(4) 0.025(2) 0.023(3) 0.004(2) -0.003(3) -0.008(2)
C01Q 0.027(3) 0.069(4) 0.027(3) 0.003(3) 0.004(2) -0.018(3)
C01R 0.048(3) 0.026(3) 0.025(3) -0.004(2) -0.007(2) 0.001(2)
C01S 0.038(3) 0.029(3) 0.022(3) -0.002(2) -0.001(2) -0.009(2)
C01T 0.035(3) 0.070(4) 0.030(3) 0.008(3) -0.007(2) 0.022(3)
C01U 0.048(3) 0.027(3) 0.041(3) -0.014(2) 0.005(3) 0.002(2)
C01V 0.051(3) 0.047(3) 0.050(4) -0.025(3) -0.020(3) 0.019(3)
C01W 0.106(6) 0.023(2) 0.027(3) 0.001(2) -0.012(4) -0.007(3)
C01X 0.054(4) 0.078(5) 0.031(4) -0.002(3) -0.001(3) -0.007(3)
C01Y 0.031(3) 0.046(3) 0.058(4) -0.005(3) 0.004(3) -0.002(2)
C01Z 0.028(3) 0.033(3) 0.067(4) 0.011(3) -0.006(3) -0.003(2)
C020 0.064(5) 0.048(4) 0.067(5) -0.038(3) -0.032(4) 0.021(3)
C021 0.086(5) 0.031(3) 0.033(3) -0.004(3) -0.006(3) 0.008(3)
C022 0.023(3) 0.027(3) 0.023(3) -0.001(2) 0.001(2) -0.0019(19)
C023 0.046(4) 0.080(5) 0.084(7) 0.039(5) 0.024(4) 0.015(3)
C024 0.025(3) 0.0184(18) 0.013(3) 0.000(2) -0.0013(19) -0.0039(19)
C025 0.057(4) 0.089(5) 0.058(5) -0.028(5) -0.030(4) 0.004(4)
C026 0.048(4) 0.060(4) 0.071(5) -0.012(4) -0.007(4) 0.017(3)
C027 0.046(4) 0.036(4) 0.143(9) 0.016(5) -0.026(5) -0.013(3)
C028 0.025(3) 0.0184(18) 0.013(3) 0.000(2) -0.0013(19) -0.0039(19)
C029 0.023(3) 0.027(3) 0.023(3) -0.001(2) 0.001(2) -0.0019(19)
C02A 0.050(4) 0.080(5) 0.091(7) -0.017(5) 0.004(4) -0.003(4)
C0 0.023(3) 0.027(3) 0.023(3) -0.001(2) 0.001(2) -0.0019(19)
C1 0.023(3) 0.027(3) 0.023(3) -0.001(2) 0.001(2) -0.0019(19)
C2 0.025(3) 0.0184(18) 0.013(3) 0.000(2) -0.0013(19) -0.0039(19)
C3 0.025(3) 0.0184(18) 0.013(3) 0.000(2) -0.0013(19) -0.0039(19)

loop_
_atom_type_symbol
_atom_type_description
_atom_type_scat_dispersion_real
_atom_type_scat_dispersion_imag
_atom_type_scat_source
C C 0.0181 0.0091 'International Tables Vol C Tables 4.2.6.8 and 6.1.1.4'
H H 0.0000 0.0000 'International Tables Vol C Tables 4.2.6.8 and 6.1.1.4'
Cl Cl 0.3639 0.7018 'International Tables Vol C Tables 4.2.6.8 and 6.1.1.4'
P P 0.2955 0.4335 'International Tables Vol C Tables 4.2.6.8 and 6.1.1.4'
Ru Ru 0.0552 3.2960 'International Tables Vol C Tables 4.2.6.8 and 6.1.1.4'
Si Si 0.2541 0.3302 'International Tables Vol C Tables 4.2.6.8 and 6.1.1.4'

loop_
_exptl_crystal_face_index_h
_exptl_crystal_face_index_k
_exptl_crystal_face_index_l
_exptl_crystal_face_perp_dist
-4 17 0 0.0263
2 18 0 0.0244
-7 -7 -5 0.0405
15 9 -1 0.0244
4 1 6 0.0413
-12 -6 -4 0.0365
-18 -4 0 0.0269
-4 -1 -6 0.0432
-18 2 1 0.0284
17 -7 0 0.0287
-14 12 0 0.0284
9 -15 0 0.0300
4 -17 0 0.0282
-2 -18 0 0.0282
-7 -16 0 0.0266
12 13 1 0.0279
-16 -9 0 0.0255
3 1 -6 0.0420
18 -1 1 0.0303

loop_
_geom_angle_atom_site_label_1
_geom_angle_atom_site_label_2
_geom_angle_atom_site_label_3
_geom_angle
_geom_angle_site_symmetry_1
_geom_angle_site_symmetry_3
_geom_angle_publ_flag
P002 Ru01 C00Z 108.19(12) . . ?
P003 Ru01 P002 83.87(4) . . ?
P003 Ru01 C00G 103.02(11) . . ?
P003 Ru01 C00Z 121.77(11) . . ?
C00G Ru01 P002 141.77(13) . . ?
C00G Ru01 C00Z 36.51(17) . . ?
C00L Ru01 P002 89.29(12) . . ?
C00L Ru01 P003 79.70(13) . . ?
C00L Ru01 C00G 128.88(17) . . ?
C00L Ru01 C00O 94.88(17) . . ?
C00L Ru01 C00X 91.88(18) . . ?
C00L Ru01 C00Z 152.82(17) . . ?
C00L Ru01 C01D 121.48(18) . . ?
C00O Ru01 P002 160.11(13) . . ?
C00O Ru01 P003 116.00(13) . . ?
C00O Ru01 C00G 37.36(16) . . ?
C00O Ru01 C00X 37.29(18) . . ?
C00O Ru01 C00Z 61.80(16) . . ?
C00O Ru01 C01D 61.95(18) . . ?
C00X Ru01 P002 123.29(14) . . ?
C00X Ru01 P003 151.71(15) . . ?
C00X Ru01 C00G 61.68(16) . . ?
C00X Ru01 C00Z 61.23(17) . . ?
C00X Ru01 C01D 36.5(2) . . ?
C01D Ru01 P002 99.41(13) . . ?
C01D Ru01 P003 158.41(13) . . ?
C01D Ru01 C00G 61.50(16) . . ?
C01D Ru01 C00Z 36.89(15) . . ?
C009 P002 Ru01 119.43(15) . . ?
C009 P002 C00T 103.0(2) . . ?
C00T P002 Ru01 110.47(15) . . ?
C015 P002 Ru01 119.14(15) . . ?
C015 P002 C009 99.7(2) . . ?
C015 P002 C00T 102.7(2) . . ?
C00R P003 Ru01 120.67(16) . . ?
C00R P003 C019 102.1(2) . . ?
C014 P003 Ru01 118.38(16) . . ?
C014 P003 C00R 101.0(2) . . ?
C014 P003 C019 104.5(2) . . ?
C019 P003 Ru01 108.01(15) . . ?
C011 Si04 C01Z 110.8(3) . . ?
C01M Si04 C011 109.4(3) . . ?
C01M Si04 C01Z 114.9(3) . . ?
C01N Si04 C011 107.1(3) . . ?
C01N Si04 C01M 109.6(3) . . ?
C01N Si04 C01Z 104.6(3) . . ?
C009 C007 H007 119.9 . . ?
C00D C007 H007 119.9 . . ?
C00D C007 C009 120.2(5) . . ?
C00A C008 C024 118.0(4) . . ?
C00A C008 C2 118.3(6) . . ?
C00K C008 C00A 124.3(4) . . ?
C00K C008 C024 115.8(4) . . ?
C00K C008 C2 115.2(6) . . ?
C007 C009 P002 119.8(3) . . ?
C007 C009 C01A 119.4(4) . . ?
C01A C009 P002 120.7(4) . . ?
C008 C00A H00A 118.5 . . ?
C008 C00A C00S 123.1(4) . . ?
C00S C00A H00A 118.5 . . ?
C00C C00B C024 115.1(5) . . ?
C00C C00B C2 115.9(6) . . ?
C00I C00B C00C 124.4(5) . . ?
C00I C00B C024 119.0(4) . . ?
C00I C00B C2 117.4(6) . . ?
C00B C00C C00W 119.7(5) . . ?
C00Y C00C C00B 120.9(5) . . ?
C00Y C00C C00W 119.4(4) . . ?
C007 C00D H00D 119.7 . . ?
C00E C00D C007 120.7(5) . . ?
C00E C00D H00D 119.7 . . ?
C00D C00E H00E 120.2 . . ?
C00D C00E C01C 119.5(5) . . ?
C01C C00E H00E 120.2 . . ?
C00U C00F H00F 120.3 . . ?
C016 C00F H00F 120.3 . . ?
C016 C00F C00U 119.5(5) . . ?
C00O C00G Ru01 69.6(2) . . ?
C00O C00G C01F 125.7(5) . . ?
C00Z C00G Ru01 71.9(2) . . ?
C00Z C00G C00O 107.6(4) . . ?
C00Z C00G C01F 126.2(4) . . ?
C01F C00G Ru01 130.6(3) . . ?
C00J C00H C00P 121.9(4) . . ?
C00K C00H C00J 119.0(4) . . ?
C00K C00H C00P 119.1(4) . . ?
C00B C00I H00I 118.5 . . ?
C00B C00I C00S 123.0(4) . . ?
C00S C00I H00I 118.5 . . ?
C00L C00J C00H 175.4(5) . . ?
C008 C00K C00H 123.5(4) . . ?
C008 C00K H00K 118.2 . . ?
C00H C00K H00K 118.2 . . ?
C00J C00L Ru01 179.0(4) . . ?
H00B C00M H00C 109.5 . . ?
H00B C00M H00G 109.5 . . ?
H00C C00M H00G 109.5 . . ?
C010 C00M H00B 109.5 . . ?
C010 C00M H00C 109.5 . . ?
C010 C00M H00G 109.5 . . ?
C01H C00N H00N 118.2 . . ?
C01H C00N C01L 123.5(4) . . ?
C01L C00N H00N 118.2 . . ?
C00G C00O Ru01 73.1(2) . . ?
C00G C00O C01P 126.3(5) . . ?
C00X C00O Ru01 71.7(3) . . ?
C00X C00O C00G 107.4(4) . . ?
C00X C00O C01P 126.0(5) . . ?
C01P C00O Ru01 125.1(3) . . ?
C00H C00P C028 118.0(4) . . ?
C00H C00P C3 114.5(6) . . ?
C00Q C00P C00H 123.1(4) . . ?
C00Q C00P C028 117.9(4) . . ?
C00Q C00P C3 119.1(6) . . ?
C00P C00Q H00Q 118.3 . . ?
C00P C00Q C01L 123.4(4) . . ?
C01L C00Q H00Q 118.3 . . ?
C00U C00R P003 119.8(4) . . ?
C00U C00R C017 119.1(5) . . ?
C017 C00R P003 121.2(4) . . ?
C00A C00S C010 119.6(4) . . ?
C00I C00S C00A 118.6(4) . . ?
C00I C00S C010 121.5(4) . . ?
P002 C00T H00H 109.9 . . ?
P002 C00T H00J 109.9 . . ?
H00H C00T H00J 108.3 . . ?
C019 C00T P002 108.9(3) . . ?
C019 C00T H00H 109.9 . . ?
C019 C00T H00J 109.9 . . ?
C00F C00U H00U 119.5 . . ?
C00R C00U C00F 121.0(5) . . ?
C00R C00U H00U 119.5 . . ?
H00L C00V H00M 109.5 . . ?
H00L C00V H00O 109.5 . . ?
H00M C00V H00O 109.5 . . ?
C012 C00V H00L 109.5 . . ?
C012 C00V H00M 109.5 . . ?
C012 C00V H00O 109.5 . . ?
C01N C00W C00C 178.2(6) . . ?
C00O C00X Ru01 71.0(3) . . ?
C00O C00X C01Q 124.1(5) . . ?
C01D C00X Ru01 72.7(3) . . ?
C01D C00X C00O 109.0(4) . . ?
C01D C00X C01Q 126.7(5) . . ?
C01Q C00X Ru01 125.7(4) . . ?
C00C C00Y H00Y 118.3 . . ?
C00C C00Y C01H 123.4(5) . . ?
C01H C00Y H00Y 118.3 . . ?
C00G C00Z Ru01 71.6(2) . . ?
C00G C00Z C01D 108.2(4) . . ?
C00G C00Z C01S 126.5(4) . . ?
C01D C00Z Ru01 70.9(3) . . ?
C01D C00Z C01S 124.1(5) . . ?
C01S C00Z Ru01 132.8(3) . . ?
C00M C010 C01E 108.1(4) . . ?
C00S C010 C00M 107.8(4) . . ?
C00S C010 C01E 112.5(4) . . ?
C01T C010 C00M 109.3(5) . . ?
C01T C010 C00S 110.4(4) . . ?
C01T C010 C01E 108.7(5) . . ?
Si04 C011 H011 107.6 . . ?
C01X C011 Si04 110.9(4) . . ?
C01X C011 H011 107.6 . . ?
C01X C011 C01Y 110.6(5) . . ?
C01Y C011 Si04 112.3(5) . . ?
C01Y C011 H011 107.6 . . ?
C00V C012 C01G 109.3(4) . . ?
C01B C012 C00V 108.9(5) . . ?
C01B C012 C01G 107.6(4) . . ?
C01L C012 C00V 108.4(4) . . ?
C01L C012 C01B 112.5(4) . . ?
C01L C012 C01G 110.2(5) . . ?
C015 C013 H013 120.2 . . ?
C015 C013 C01I 119.5(6) . . ?
C01I C013 H013 120.2 . . ?
C01R C014 P003 118.8(4) . . ?
C01V C014 P003 122.9(4) . . ?
C01V C014 C01R 118.2(5) . . ?
C013 C015 P002 120.1(4) . . ?
C013 C015 C01K 118.5(5) . . ?
C01K C015 P002 121.3(4) . . ?
C00F C016 H016 119.8 . . ?
C00F C016 C018 120.3(5) . . ?
C018 C016 H016 119.8 . . ?
C00R C017 H017 119.9 . . ?
C018 C017 C00R 120.2(5) . . ?
C018 C017 H017 119.9 . . ?
C016 C018 C017 120.0(5) . . ?
C016 C018 H018 120.0 . . ?
C017 C018 H018 120.0 . . ?
P003 C019 H01A 110.3 . . ?
P003 C019 H01B 110.3 . . ?
C00T C019 P003 107.3(3) . . ?
C00T C019 H01A 110.3 . . ?
C00T C019 H01B 110.3 . . ?
H01A C019 H01B 108.5 . . ?
C009 C01A H01C 120.1 . . ?
C01C C01A C009 119.8(5) . . ?
C01C C01A H01C 120.1 . . ?
C012 C01B H01D 109.5 . . ?
C012 C01B H01E 109.5 . . ?
C012 C01B H01F 109.5 . . ?
H01D C01B H01E 109.5 . . ?
H01D C01B H01F 109.5 . . ?
H01E C01B H01F 109.5 . . ?
C00E C01C C01A 120.3(5) . . ?
C00E C01C H01G 119.9 . . ?
C01A C01C H01G 119.9 . . ?
C00X C01D Ru01 70.8(3) . . ?
C00X C01D C00Z 107.8(4) . . ?
C00X C01D C01O 125.3(5) . . ?
C00Z C01D Ru01 72.2(3) . . ?
C00Z C01D C01O 126.5(5) . . ?
C01O C01D Ru01 128.4(3) . . ?
C010 C01E H01H 109.5 . . ?
C010 C01E H01I 109.5 . . ?
C010 C01E H01J 109.5 . . ?
H01H C01E H01I 109.5 . . ?
H01H C01E H01J 109.5 . . ?
H01I C01E H01J 109.5 . . ?
C00G C01F H01K 109.5 . . ?
C00G C01F H01L 109.5 . . ?
C00G C01F H01M 109.5 . . ?
H01K C01F H01L 109.5 . . ?
H01K C01F H01M 109.5 . . ?
H01L C01F H01M 109.5 . . ?
C012 C01G H01N 109.5 . . ?
C012 C01G H01O 109.5 . . ?
C012 C01G H01P 109.5 . . ?
H01N C01G H01O 109.5 . . ?
H01N C01G H01P 109.5 . . ?
H01O C01G H01P 109.5 . . ?
C00N C01H C00Y 124.5(5) . . ?
C00N C01H C028 118.0(5) . . ?
C00N C01H C3 119.5(6) . . ?
C00Y C01H C028 115.9(5) . . ?
C00Y C01H C3 113.7(6) . . ?
C013 C01I H01Q 119.7 . . ?
C01W C01I C013 120.6(6) . . ?
C01W C01I H01Q 119.7 . . ?
C01R C01J H01R 120.2 . . ?
C01U C01J H01R 120.2 . . ?
C01U C01J C01R 119.6(6) . . ?
C015 C01K H01S 119.3 . . ?
C021 C01K C015 121.3(6) . . ?
C021 C01K H01S 119.3 . . ?
C00N C01L C00Q 117.7(4) . . ?
C00N C01L C012 119.5(4) . . ?
C00Q C01L C012 122.8(4) . . ?
Si04 C01M H01T 106.4 . . ?
C025 C01M Si04 112.5(5) . . ?
C025 C01M H01T 106.4 . . ?
C025 C01M C026 109.2(6) . . ?
C026 C01M Si04 115.2(5) . . ?
C026 C01M H01T 106.4 . . ?
C00W C01N Si04 172.5(5) . . ?
C01D C01O H01U 109.5 . . ?
C01D C01O H01V 109.5 . . ?
C01D C01O H01W 109.5 . . ?
H01U C01O H01V 109.5 . . ?
H01U C01O H01W 109.5 . . ?
H01V C01O H01W 109.5 . . ?
C00O C01P H01X 109.5 . . ?
C00O C01P H01Y 109.5 . . ?
C00O C01P H 109.5 . . ?
H01X C01P H01Y 109.5 . . ?
H01X C01P H 109.5 . . ?
H01Y C01P H 109.5 . . ?
C00X C01Q H01Z 109.5 . . ?
C00X C01Q HA 109.5 . . ?
C00X C01Q HB 109.5 . . ?
H01Z C01Q HA 109.5 . . ?
H01Z C01Q HB 109.5 . . ?
HA C01Q HB 109.5 . . ?
C014 C01R C01J 120.7(5) . . ?
C014 C01R H01 119.7 . . ?
C01J C01R H01 119.7 . . ?
C00Z C01S H1 109.5 . . ?
C00Z C01S HC 109.5 . . ?
C00Z C01S HD 109.5 . . ?
H1 C01S HC 109.5 . . ?
H1 C01S HD 109.5 . . ?
HC C01S HD 109.5 . . ?
C010 C01T H2 109.5 . . ?
C010 C01T HE 109.5 . . ?
C010 C01T HF 109.5 . . ?
H2 C01T HE 109.5 . . ?
H2 C01T HF 109.5 . . ?
HE C01T HF 109.5 . . ?
C01J C01U H3 120.1 . . ?
C020 C01U C01J 119.9(5) . . ?
C020 C01U H3 120.1 . . ?
C014 C01V H4 119.6 . . ?
C014 C01V C020 120.9(6) . . ?
C020 C01V H4 119.6 . . ?
C01I C01W H5 119.7 . . ?
C01I C01W C021 120.5(5) . . ?
C021 C01W H5 119.7 . . ?
C011 C01X H6 109.5 . . ?
C011 C01X HG 109.5 . . ?
C011 C01X HH 109.5 . . ?
H6 C01X HG 109.5 . . ?
H6 C01X HH 109.5 . . ?
HG C01X HH 109.5 . . ?
C011 C01Y H7 109.5 . . ?
C011 C01Y HI 109.5 . . ?
C011 C01Y HJ 109.5 . . ?
H7 C01Y HI 109.5 . . ?
H7 C01Y HJ 109.5 . . ?
HI C01Y HJ 109.5 . . ?
Si04 C01Z H8 106.1 . . ?
C023 C01Z Si04 113.8(4) . . ?
C023 C01Z H8 106.1 . . ?
C023 C01Z C027 112.3(6) . . ?
C027 C01Z Si04 111.8(6) . . ?
C027 C01Z H8 106.1 . . ?
C01U C020 C01V 120.7(6) . . ?
C01U C020 H020 119.6 . . ?
C01V C020 H020 119.6 . . ?
C01K C021 H021 120.2 . . ?
C01W C021 C01K 119.5(6) . . ?
C01W C021 H021 120.2 . . ?
H02A C022 H02B 109.5 . . ?
H02A C022 H02C 109.5 . . ?
H02B C022 H02C 109.5 . . ?
C024 C022 H02A 109.5 . . ?
C024 C022 H02B 109.5 . . ?
C024 C022 H02C 109.5 . . ?
C01Z C023 H02D 109.5 . . ?
C01Z C023 H02E 109.5 . . ?
C01Z C023 H02F 109.5 . . ?
H02D C023 H02E 109.5 . . ?
H02D C023 H02F 109.5 . . ?
H02E C023 H02F 109.5 . . ?
C008 C024 C022 106.2(5) . . ?
C00B C024 C008 111.5(5) . . ?
C00B C024 C022 108.3(6) . . ?
C00B C024 C028 110.1(5) . . ?
C028 C024 C008 109.1(5) . . ?
C028 C024 C022 111.5(6) . . ?
C01M C025 H02G 109.5 . . ?
C01M C025 H02H 109.5 . . ?
C01M C025 H02I 109.5 . . ?
H02G C025 H02H 109.5 . . ?
H02G C025 H02I 109.5 . . ?
H02H C025 H02I 109.5 . . ?
C01M C026 H02J 109.5 . . ?
C01M C026 H02K 109.5 . . ?
C01M C026 H02L 109.5 . . ?
H02J C026 H02K 109.5 . . ?
H02J C026 H02L 109.5 . . ?
H02K C026 H02L 109.5 . . ?
C01Z C027 H02M 109.5 . . ?
C01Z C027 H02N 109.5 . . ?
C01Z C027 H02O 109.5 . . ?
H02M C027 H02N 109.5 . . ?
H02M C027 H02O 109.5 . . ?
H02N C027 H02O 109.5 . . ?
C00P C028 C029 109.4(6) . . ?
C01H C028 C00P 112.4(5) . . ?
C01H C028 C024 108.4(5) . . ?
C01H C028 C029 107.2(6) . . ?
C024 C028 C00P 108.3(5) . . ?
C024 C028 C029 111.3(6) . . ?
C028 C029 H02P 109.5 . . ?
C028 C029 H02Q 109.5 . . ?
C028 C029 H02R 109.5 . . ?
H02P C029 H02Q 109.5 . . ?
H02P C029 H02R 109.5 . . ?
H02Q C029 H02R 109.5 . . ?
Cl05 C02A H02S 108.8 . . ?
Cl05 C02A H02T 108.8 . . ?
Cl C02A Cl05 113.7(5) . . ?
Cl C02A H02S 108.8 . . ?
Cl C02A H02T 108.8 . . ?
H02S C02A H02T 107.7 . . ?
H0A C0 H0B 109.5 . . ?
H0A C0 H0C 109.5 . . ?
H0B C0 H0C 109.5 . . ?
C2 C0 H0A 109.5 . . ?
C2 C0 H0B 109.5 . . ?
C2 C0 H0C 109.5 . . ?
H1A C1 H1B 109.5 . . ?
H1A C1 H1C 109.5 . . ?
H1B C1 H1C 109.5 . . ?
C3 C1 H1A 109.5 . . ?
C3 C1 H1B 109.5 . . ?
C3 C1 H1C 109.5 . . ?
C008 C2 C00B 110.7(8) . . ?
C008 C2 C0 109.2(10) . . ?
C008 C2 C3 107.4(9) . . ?
C0 C2 C00B 112.2(10) . . ?
C3 C2 C00B 104.7(9) . . ?
C3 C2 C0 112.5(11) . . ?
C00P C3 C01H 108.0(8) . . ?
C00P C3 C1 111.0(9) . . ?
C1 C3 C01H 108.7(9) . . ?
C2 C3 C00P 107.1(9) . . ?
C2 C3 C01H 109.0(9) . . ?
C2 C3 C1 113.0(11) . . ?

loop_
_geom_bond_atom_site_label_1
_geom_bond_atom_site_label_2
_geom_bond_distance
_geom_bond_site_symmetry_2
_geom_bond_publ_flag
Ru01 P002 2.2696(11) . ?
Ru01 P003 2.2661(11) . ?
Ru01 C00G 2.268(4) . ?
Ru01 C00L 2.000(4) . ?
Ru01 C00O 2.222(4) . ?
Ru01 C00X 2.231(5) . ?
Ru01 C00Z 2.272(4) . ?
Ru01 C01D 2.255(5) . ?
P002 C009 1.844(5) . ?
P002 C00T 1.851(5) . ?
P002 C015 1.842(5) . ?
P003 C00R 1.847(5) . ?
P003 C014 1.828(5) . ?
P003 C019 1.848(5) . ?
Si04 C011 1.894(6) . ?
Si04 C01M 1.881(6) . ?
Si04 C01N 1.836(5) . ?
Si04 C01Z 1.902(6) . ?
Cl05 C02A 1.774(9) . ?
Cl C02A 1.690(10) . ?
C007 H007 0.9500 . ?
C007 C009 1.391(6) . ?
C007 C00D 1.386(6) . ?
C008 C00A 1.392(6) . ?
C008 C00K 1.385(6) . ?
C008 C024 1.548(8) . ?
C008 C2 1.513(13) . ?
C009 C01A 1.402(7) . ?
C00A H00A 0.9500 . ?
C00A C00S 1.413(7) . ?
C00B C00C 1.422(6) . ?
C00B C00I 1.388(7) . ?
C00B C024 1.522(8) . ?
C00B C2 1.572(14) . ?
C00C C00W 1.437(7) . ?
C00C C00Y 1.388(7) . ?
C00D H00D 0.9500 . ?
C00D C00E 1.385(8) . ?
C00E H00E 0.9500 . ?
C00E C01C 1.392(8) . ?
C00F H00F 0.9500 . ?
C00F C00U 1.392(7) . ?
C00F C016 1.385(8) . ?
C00G C00O 1.439(6) . ?
C00G C00Z 1.422(7) . ?
C00G C01F 1.486(6) . ?
C00H C00J 1.420(6) . ?
C00H C00K 1.413(6) . ?
C00H C00P 1.426(6) . ?
C00I H00I 0.9500 . ?
C00I C00S 1.406(7) . ?
C00J C00L 1.235(6) . ?
C00K H00K 0.9500 . ?
C00M H00B 0.9800 . ?
C00M H00C 0.9800 . ?
C00M H00G 0.9800 . ?
C00M C010 1.538(7) . ?
C00N H00N 0.9500 . ?
C00N C01H 1.386(7) . ?
C00N C01L 1.395(7) . ?
C00O C00X 1.423(7) . ?
C00O C01P 1.509(7) . ?
C00P C00Q 1.374(7) . ?
C00P C028 1.529(8) . ?
C00P C3 1.559(13) . ?
C00Q H00Q 0.9500 . ?
C00Q C01L 1.431(6) . ?
C00R C00U 1.388(7) . ?
C00R C017 1.396(7) . ?
C00S C010 1.536(7) . ?
C00T H00H 0.9900 . ?
C00T H00J 0.9900 . ?
C00T C019 1.527(7) . ?
C00U H00U 0.9500 . ?
C00V H00L 0.9800 . ?
C00V H00M 0.9800 . ?
C00V H00O 0.9800 . ?
C00V C012 1.540(8) . ?
C00W C01N 1.196(7) . ?
C00X C01D 1.406(8) . ?
C00X C01Q 1.509(7) . ?
C00Y H00Y 0.9500 . ?
C00Y C01H 1.389(7) . ?
C00Z C01D 1.432(6) . ?
C00Z C01S 1.498(6) . ?
C010 C01E 1.538(7) . ?
C010 C01T 1.535(8) . ?
C011 H011 1.0000 . ?
C011 C01X 1.519(10) . ?
C011 C01Y 1.529(8) . ?
C012 C01B 1.527(7) . ?
C012 C01G 1.548(7) . ?
C012 C01L 1.523(7) . ?
C013 H013 0.9500 . ?
C013 C015 1.389(7) . ?
C013 C01I 1.406(8) . ?
C014 C01R 1.380(8) . ?
C014 C01V 1.376(8) . ?
C015 C01K 1.390(8) . ?
C016 H016 0.9500 . ?
C016 C018 1.389(9) . ?
C017 H017 0.9500 . ?
C017 C018 1.392(7) . ?
C018 H018 0.9500 . ?
C019 H01A 0.9900 . ?
C019 H01B 0.9900 . ?
C01A H01C 0.9500 . ?
C01A C01C 1.394(7) . ?
C01B H01D 0.9800 . ?
C01B H01E 0.9800 . ?
C01B H01F 0.9800 . ?
C01C H01G 0.9500 . ?
C01D C01O 1.499(7) . ?
C01E H01H 0.9800 . ?
C01E H01I 0.9800 . ?
C01E H01J 0.9800 . ?
C01F H01K 0.9800 . ?
C01F H01L 0.9800 . ?
C01F H01M 0.9800 . ?
C01G H01N 0.9800 . ?
C01G H01O 0.9800 . ?
C01G H01P 0.9800 . ?
C01H C028 1.516(8) . ?
C01H C3 1.568(13) . ?
C01I H01Q 0.9500 . ?
C01I C01W 1.359(10) . ?
C01J H01R 0.9500 . ?
C01J C01R 1.401(7) . ?
C01J C01U 1.364(8) . ?
C01K H01S 0.9500 . ?
C01K C021 1.384(8) . ?
C01M H01T 1.0000 . ?
C01M C025 1.541(9) . ?
C01M C026 1.551(10) . ?
C01O H01U 0.9800 . ?
C01O H01V 0.9800 . ?
C01O H01W 0.9800 . ?
C01P H01X 0.9800 . ?
C01P H01Y 0.9800 . ?
C01P H 0.9800 . ?
C01Q H01Z 0.9800 . ?
C01Q HA 0.9800 . ?
C01Q HB 0.9800 . ?
C01R H01 0.9500 . ?
C01S H1 0.9800 . ?
C01S HC 0.9800 . ?
C01S HD 0.9800 . ?
C01T H2 0.9800 . ?
C01T HE 0.9800 . ?
C01T HF 0.9800 . ?
C01U H3 0.9500 . ?
C01U C020 1.361(9) . ?
C01V H4 0.9500 . ?
C01V C020 1.379(8) . ?
C01W H5 0.9500 . ?
C01W C021 1.373(10) . ?
C01X H6 0.9800 . ?
C01X HG 0.9800 . ?
C01X HH 0.9800 . ?
C01Y H7 0.9800 . ?
C01Y HI 0.9800 . ?
C01Y HJ 0.9800 . ?
C01Z H8 1.0000 . ?
C01Z C023 1.522(11) . ?
C01Z C027 1.524(9) . ?
C020 H020 0.9500 . ?
C021 H021 0.9500 . ?
C022 H02A 0.9800 . ?
C022 H02B 0.9800 . ?
C022 H02C 0.9800 . ?
C022 C024 1.565(9) . ?
C023 H02D 0.9800 . ?
C023 H02E 0.9800 . ?
C023 H02F 0.9800 . ?
C024 C028 1.526(9) . ?
C025 H02G 0.9800 . ?
C025 H02H 0.9800 . ?
C025 H02I 0.9800 . ?
C026 H02J 0.9800 . ?
C026 H02K 0.9800 . ?
C026 H02L 0.9800 . ?
C027 H02M 0.9800 . ?
C027 H02N 0.9800 . ?
C027 H02O 0.9800 . ?
C028 C029 1.556(9) . ?
C029 H02P 0.9800 . ?
C029 H02Q 0.9800 . ?
C029 H02R 0.9800 . ?
C02A H02S 0.9900 . ?
C02A H02T 0.9900 . ?
C0 H0A 0.9800 . ?
C0 H0B 0.9800 . ?
C0 H0C 0.9800 . ?
C0 C2 1.544(15) . ?
C1 H1A 0.9800 . ?
C1 H1B 0.9800 . ?
C1 H1C 0.9800 . ?
C1 C3 1.562(15) . ?
C2 C3 1.519(16) . ?

loop_
_geom_torsion_atom_site_label_1
_geom_torsion_atom_site_label_2
_geom_torsion_atom_site_label_3
_geom_torsion_atom_site_label_4
_geom_torsion
_geom_torsion_site_symmetry_1
_geom_torsion_site_symmetry_2
_geom_torsion_site_symmetry_3
_geom_torsion_site_symmetry_4
_geom_torsion_publ_flag
Ru01 P002 C009 C007 10.2(4) . . . . ?
Ru01 P002 C009 C01A -172.1(3) . . . . ?
Ru01 P002 C00T C019 29.8(3) . . . . ?
Ru01 P002 C015 C013 72.4(4) . . . . ?
Ru01 P002 C015 C01K -104.9(4) . . . . ?
Ru01 P003 C00R C00U -14.3(4) . . . . ?
Ru01 P003 C00R C017 165.8(3) . . . . ?
Ru01 P003 C014 C01R -76.6(4) . . . . ?
Ru01 P003 C014 C01V 99.0(5) . . . . ?
Ru01 P003 C019 C00T 47.2(3) . . . . ?
Ru01 C00G C00O C00X -63.9(3) . . . . ?
Ru01 C00G C00O C01P 121.4(5) . . . . ?
Ru01 C00G C00Z C01D 61.8(3) . . . . ?
Ru01 C00G C00Z C01S -130.1(5) . . . . ?
Ru01 C00O C00X C01D -63.1(3) . . . . ?
Ru01 C00O C00X C01Q 120.9(5) . . . . ?
Ru01 C00X C01D C00Z -63.1(3) . . . . ?
Ru01 C00X C01D C01O 124.0(5) . . . . ?
Ru01 C00Z C01D C00X 62.2(3) . . . . ?
Ru01 C00Z C01D C01O -125.0(5) . . . . ?
P002 C009 C01A C01C -179.2(4) . . . . ?
P002 C00T C019 P003 -47.7(4) . . . . ?
P002 C015 C01K C021 177.8(5) . . . . ?
P003 C00R C00U C00F 179.6(4) . . . . ?
P003 C00R C017 C018 -179.8(4) . . . . ?
P003 C014 C01R C01J 176.6(5) . . . . ?
P003 C014 C01V C020 -176.6(6) . . . . ?
C007 C009 C01A C01C -1.6(7) . . . . ?
C007 C00D C00E C01C -1.1(8) . . . . ?
C008 C00A C00S C00I 1.3(7) . . . . ?
C008 C00A C00S C010 -172.8(4) . . . . ?
C008 C024 C028 C00P -57.3(7) . . . . ?
C008 C024 C028 C01H -179.5(5) . . . . ?
C008 C024 C028 C029 62.9(7) . . . . ?
C008 C2 C3 C00P 63.2(11) . . . . ?
C008 C2 C3 C01H 179.8(7) . . . . ?
C008 C2 C3 C1 -59.3(13) . . . . ?
C009 P002 C00T C019 -98.9(3) . . . . ?
C009 P002 C015 C013 -155.9(4) . . . . ?
C009 P002 C015 C01K 26.9(5) . . . . ?
C009 C007 C00D C00E -1.2(7) . . . . ?
C009 C01A C01C C00E -0.7(8) . . . . ?
C00A C008 C00K C00H -177.2(4) . . . . ?
C00A C008 C024 C00B -28.2(7) . . . . ?
C00A C008 C024 C022 89.6(6) . . . . ?
C00A C008 C024 C028 -150.1(5) . . . . ?
C00A C008 C2 C00B 32.4(10) . . . . ?
C00A C008 C2 C0 -91.6(10) . . . . ?
C00A C008 C2 C3 146.1(8) . . . . ?
C00A C00S C010 C00M 67.3(6) . . . . ?
C00A C00S C010 C01E -173.7(5) . . . . ?
C00A C00S C010 C01T -52.1(6) . . . . ?
C00B C00C C00Y C01H 2.4(9) . . . . ?
C00B C00I C00S C00A -1.4(8) . . . . ?
C00B C00I C00S C010 172.5(5) . . . . ?
C00B C024 C028 C00P 180.0(5) . . . . ?
C00B C024 C028 C01H 57.8(7) . . . . ?
C00B C024 C028 C029 -59.8(7) . . . . ?
C00B C2 C3 C00P -179.1(7) . . . . ?
C00B C2 C3 C01H -62.5(11) . . . . ?
C00B C2 C3 C1 58.4(12) . . . . ?
C00C C00B C00I C00S 179.7(5) . . . . ?
C00C C00B C024 C008 -164.9(5) . . . . ?
C00C C00B C024 C022 78.6(7) . . . . ?
C00C C00B C024 C028 -43.6(7) . . . . ?
C00C C00B C2 C008 164.6(6) . . . . ?
C00C C00B C2 C0 -73.2(11) . . . . ?
C00C C00B C2 C3 49.2(10) . . . . ?
C00C C00Y C01H C00N 179.8(5) . . . . ?
C00C C00Y C01H C028 14.5(8) . . . . ?
C00C C00Y C01H C3 -17.8(9) . . . . ?
C00D C007 C009 P002 -179.8(4) . . . . ?
C00D C007 C009 C01A 2.5(7) . . . . ?
C00D C00E C01C C01A 2.0(8) . . . . ?
C00F C016 C018 C017 -1.6(9) . . . . ?
C00G C00O C00X Ru01 64.8(3) . . . . ?
C00G C00O C00X C01D 1.7(5) . . . . ?
C00G C00O C00X C01Q -174.3(5) . . . . ?
C00G C00Z C01D Ru01 -62.3(3) . . . . ?
C00G C00Z C01D C00X 0.0(6) . . . . ?
C00G C00Z C01D C01O 172.8(4) . . . . ?
C00H C00P C00Q C01L -179.3(5) . . . . ?
C00H C00P C028 C01H 163.1(5) . . . . ?
C00H C00P C028 C024 43.4(7) . . . . ?
C00H C00P C028 C029 -78.1(7) . . . . ?
C00H C00P C3 C01H -167.7(6) . . . . ?
C00H C00P C3 C1 73.3(10) . . . . ?
C00H C00P C3 C2 -50.5(10) . . . . ?
C00I C00B C00C C00W -1.5(8) . . . . ?
C00I C00B C00C C00Y 179.0(5) . . . . ?
C00I C00B C024 C008 28.3(8) . . . . ?
C00I C00B C024 C022 -88.2(7) . . . . ?
C00I C00B C024 C028 149.7(6) . . . . ?
C00I C00B C2 C008 -32.3(10) . . . . ?
C00I C00B C2 C0 90.0(10) . . . . ?
C00I C00B C2 C3 -147.7(8) . . . . ?
C00I C00S C010 C00M -106.6(5) . . . . ?
C00I C00S C010 C01E 12.4(7) . . . . ?
C00I C00S C010 C01T 134.0(5) . . . . ?
C00J C00H C00K C008 173.7(4) . . . . ?
C00J C00H C00P C00Q 1.5(8) . . . . ?
C00J C00H C00P C028 169.8(5) . . . . ?
C00J C00H C00P C3 -157.6(6) . . . . ?
C00K C008 C00A C00S 178.8(5) . . . . ?
C00K C008 C024 C00B 166.4(5) . . . . ?
C00K C008 C024 C022 -75.8(6) . . . . ?
C00K C008 C024 C028 44.5(7) . . . . ?
C00K C008 C2 C00B -163.5(6) . . . . ?
C00K C008 C2 C0 72.5(10) . . . . ?
C00K C008 C2 C3 -49.8(11) . . . . ?
C00K C00H C00P C00Q 179.7(5) . . . . ?
C00K C00H C00P C028 -12.0(7) . . . . ?
C00K C00H C00P C3 20.6(8) . . . . ?
C00N C01H C028 C00P 29.7(8) . . . . ?
C00N C01H C028 C024 149.4(5) . . . . ?
C00N C01H C028 C029 -90.4(7) . . . . ?
C00N C01H C3 C00P -30.7(10) . . . . ?
C00N C01H C3 C1 89.9(10) . . . . ?
C00N C01H C3 C2 -146.7(8) . . . . ?
C00O C00G C00Z Ru01 -60.8(3) . . . . ?
C00O C00G C00Z C01D 1.1(5) . . . . ?
C00O C00G C00Z C01S 169.1(5) . . . . ?
C00O C00X C01D Ru01 62.1(3) . . . . ?
C00O C00X C01D C00Z -1.1(6) . . . . ?
C00O C00X C01D C01O -174.0(4) . . . . ?
C00P C00H C00K C008 -4.5(7) . . . . ?
C00P C00Q C01L C00N 3.6(8) . . . . ?
C00P C00Q C01L C012 -175.1(5) . . . . ?
C00Q C00P C028 C01H -28.0(7) . . . . ?
C00Q C00P C028 C024 -147.7(5) . . . . ?
C00Q C00P C028 C029 90.9(7) . . . . ?
C00Q C00P C3 C01H 32.3(10) . . . . ?
C00Q C00P C3 C1 -86.8(10) . . . . ?
C00Q C00P C3 C2 149.5(8) . . . . ?
C00R P003 C014 C01R 57.4(5) . . . . ?
C00R P003 C014 C01V -127.0(5) . . . . ?
C00R P003 C019 C00T -81.0(3) . . . . ?
C00R C017 C018 C016 0.7(8) . . . . ?
C00T P002 C009 C007 133.1(4) . . . . ?
C00T P002 C009 C01A -49.3(4) . . . . ?
C00T P002 C015 C013 -50.0(4) . . . . ?
C00T P002 C015 C01K 132.7(4) . . . . ?
C00U C00F C016 C018 1.5(8) . . . . ?
C00U C00R C017 C018 0.3(8) . . . . ?
C00V C012 C01L C00N -65.0(6) . . . . ?
C00V C012 C01L C00Q 113.7(5) . . . . ?
C00W C00C C00Y C01H -177.1(5) . . . . ?
C00Y C01H C028 C00P -164.0(5) . . . . ?
C00Y C01H C028 C024 -44.3(7) . . . . ?
C00Y C01H C028 C029 75.9(7) . . . . ?
C00Y C01H C3 C00P 165.9(6) . . . . ?
C00Y C01H C3 C1 -73.5(10) . . . . ?
C00Y C01H C3 C2 50.0(11) . . . . ?
C00Z C00G C00O Ru01 62.2(3) . . . . ?
C00Z C00G C00O C00X -1.7(5) . . . . ?
C00Z C00G C00O C01P -176.3(5) . . . . ?
C011 Si04 C01M C025 48.6(6) . . . . ?
C011 Si04 C01M C026 174.7(5) . . . . ?
C013 C015 C01K C021 0.5(9) . . . . ?
C013 C01I C01W C021 0.1(10) . . . . ?
C014 P003 C00R C00U -146.9(4) . . . . ?
C014 P003 C00R C017 33.1(4) . . . . ?
C014 P003 C019 C00T 174.1(3) . . . . ?
C014 C01V C020 C01U 0.5(13) . . . . ?
C015 P002 C009 C007 -121.3(4) . . . . ?
C015 P002 C009 C01A 56.3(4) . . . . ?
C015 P002 C00T C019 157.9(3) . . . . ?
C015 C013 C01I C01W 0.8(9) . . . . ?
C015 C01K C021 C01W 0.3(10) . . . . ?
C016 C00F C00U C00R -0.4(8) . . . . ?
C017 C00R C00U C00F -0.4(7) . . . . ?
C019 P003 C00R C00U 105.4(4) . . . . ?
C019 P003 C00R C017 -74.5(4) . . . . ?
C019 P003 C014 C01R 163.2(4) . . . . ?
C019 P003 C014 C01V -21.2(6) . . . . ?
C01B C012 C01L C00N 174.5(5) . . . . ?
C01B C012 C01L C00Q -6.7(7) . . . . ?
C01F C00G C00O Ru01 -126.0(5) . . . . ?
C01F C00G C00O C00X 170.0(4) . . . . ?
C01F C00G C00O C01P -4.6(7) . . . . ?
C01F C00G C00Z Ru01 127.6(5) . . . . ?
C01F C00G C00Z C01D -170.6(5) . . . . ?
C01F C00G C00Z C01S -2.6(8) . . . . ?
C01G C012 C01L C00N 54.5(6) . . . . ?
C01G C012 C01L C00Q -126.8(5) . . . . ?
C01H C00N C01L C00Q -1.8(8) . . . . ?
C01H C00N C01L C012 177.0(5) . . . . ?
C01I C013 C015 P002 -178.4(4) . . . . ?
C01I C013 C015 C01K -1.1(8) . . . . ?
C01I C01W C021 C01K -0.6(10) . . . . ?
C01J C01U C020 C01V 0.0(12) . . . . ?
C01L C00N C01H C00Y 179.0(5) . . . . ?
C01L C00N C01H C028 -16.0(8) . . . . ?
C01L C00N C01H C3 17.5(9) . . . . ?
C01M Si04 C011 C01X 54.7(5) . . . . ?
C01M Si04 C011 C01Y 179.0(4) . . . . ?
C01N Si04 C011 C01X -64.0(5) . . . . ?
C01N Si04 C011 C01Y 60.2(5) . . . . ?
C01N Si04 C01M C025 165.9(5) . . . . ?
C01N Si04 C01M C026 -68.1(6) . . . . ?
C01P C00O C00X Ru01 -120.5(5) . . . . ?
C01P C00O C00X C01D 176.4(5) . . . . ?
C01P C00O C00X C01Q 0.3(8) . . . . ?
C01Q C00X C01D Ru01 -122.0(5) . . . . ?
C01Q C00X C01D C00Z 174.8(5) . . . . ?
C01Q C00X C01D C01O 1.9(8) . . . . ?
C01R C014 C01V C020 -0.9(10) . . . . ?
C01R C01J C01U C020 -0.1(10) . . . . ?
C01S C00Z C01D Ru01 129.3(5) . . . . ?
C01S C00Z C01D C00X -168.4(4) . . . . ?
C01S C00Z C01D C01O 4.4(8) . . . . ?
C01U C01J C01R C014 -0.3(9) . . . . ?
C01V C014 C01R C01J 0.8(9) . . . . ?
C01Z Si04 C011 C01X -177.6(4) . . . . ?
C01Z Si04 C011 C01Y -53.3(5) . . . . ?
C01Z Si04 C01M C025 -76.7(6) . . . . ?
C01Z Si04 C01M C026 49.3(6) . . . . ?
C022 C024 C028 C00P 59.7(7) . . . . ?
C022 C024 C028 C01H -62.5(7) . . . . ?
C022 C024 C028 C029 179.9(6) . . . . ?
C024 C008 C00A C00S 14.7(7) . . . . ?
C024 C008 C00K C00H -12.8(7) . . . . ?
C024 C00B C00C C00W -167.4(5) . . . . ?
C024 C00B C00C C00Y 13.0(8) . . . . ?
C024 C00B C00I C00S -14.9(8) . . . . ?
C028 C00P C00Q C01L 12.4(8) . . . . ?
C0 C2 C3 C00P -57.0(13) . . . . ?
C0 C2 C3 C01H 59.6(13) . . . . ?
C0 C2 C3 C1 -179.5(11) . . . . ?
C2 C008 C00A C00S -18.7(8) . . . . ?
C2 C008 C00K C00H 19.8(8) . . . . ?
C2 C00B C00C C00W 160.3(7) . . . . ?
C2 C00B C00C C00Y -19.2(9) . . . . ?
C2 C00B C00I C00S 18.1(9) . . . . ?
C3 C00P C00Q C01L -21.1(9) . . . . ?

loop_
_exptl_oxdiff_crystal_face_indexfrac_h
_exptl_oxdiff_crystal_face_indexfrac_k
_exptl_oxdiff_crystal_face_indexfrac_l
_exptl_oxdiff_crystal_face_x
_exptl_oxdiff_crystal_face_y
_exptl_oxdiff_crystal_face_z
-3.8580 17.3475 0.1370 0.8238 -0.5668 -0.0093
1.6380 17.6583 -0.3074 0.9586 -0.2845 -0.0093
-6.7411 -6.5426 -4.8387 -0.3626 -0.0099 0.9319
15.1640 8.9338 -1.2777 0.7936 0.6083 -0.0092
4.3899 0.6110 5.5037 -0.0078 -0.0050 -1.0000
-12.2083 -5.5647 -3.8114 -0.4432 -0.3405 0.8292
-17.7423 -3.8129 0.1904 -0.5530 -0.8040 0.2185
-4.3679 -0.6566 -5.5049 0.0059 0.0071 1.0000
-17.9959 1.6746 0.5923 -0.2815 -0.9491 0.1412
16.7641 -6.8635 -0.0518 -0.0253 0.9784 -0.2050
-13.7507 11.6078 0.1231 0.3301 -0.9333 0.1411
9.0546 -15.3265 -0.4730 -0.6083 0.7936 -0.0090
3.9402 -17.3347 -0.0371 -0.8238 0.5668 -0.0089
-1.5558 -17.6455 0.4073 -0.9586 0.2845 -0.0089
-7.4730 -16.1863 0.0327 -0.9908 -0.0253 0.1326
12.4361 12.7313 0.7600 0.8907 0.3147 -0.3279
-15.7831 -8.7600 -0.2950 -0.7607 -0.5829 0.2855
3.4782 1.0058 -5.5600 0.2485 0.3621 0.8984
17.9793 -1.4086 0.7059 0.2653 0.8932 -0.3630
